data_1520267
loop_
_publ_author_name
'Coles, Simon J.'
'Hursthouse, Michael B.'
'Blagden, Nick'
'Berry, David'

_publ_section_title
;
 C21H20FN2O3
;
_journal_name_full 'Crystal Structure Report Archive'
_journal_page_first 409
_journal_year 2008
_chemical_formula_sum 'C21 H20 F N2 O3'
_chemical_formula_weight 367.39
_space_group_IT_number 14
_symmetry_cell_setting monoclinic
_symmetry_space_group_name_Hall '-P 2ybc'
_symmetry_space_group_name_H-M 'P 1 21/c 1'
_atom_sites_solution_hydrogens geom
_atom_sites_solution_primary direct
_atom_sites_solution_secondary difmap
_cell_angle_alpha 90.00
_cell_angle_beta 92.250(2)
_cell_angle_gamma 90.00
_cell_formula_units_Z 4
_cell_length_a 27.4599(12)
_cell_length_b 5.6654(2)
_cell_length_c 11.4275(5)
_cell_measurement_reflns_used 8342
_cell_measurement_temperature 120(2)
_cell_measurement_theta_max 27.48
_cell_measurement_theta_min 2.91
_cell_volume 1776.42(13)
_computing_cell_refinement 'DENZO, COLLECT'
_computing_data_reduction 'DENZO, COLLECT'
_computing_molecular_graphics 'PLATON (Spek, 2003)'
_computing_structure_refinement 'SHELXL-97 (Sheldrick, 1997)'
_computing_structure_solution 'SHELXS-97 (Sheldrick, 1997)'
_diffrn_ambient_temperature 120(2)
_diffrn_detector_area_resol_mean 9.091
_diffrn_measured_fraction_theta_full 0.968
_diffrn_measured_fraction_theta_max 0.968
_diffrn_measurement_device_type 'Bruker-Nonius KappaCCD Area Detector'
_diffrn_measurement_method '\f and \w scans'
_diffrn_radiation_monochromator graphite
_diffrn_radiation_source 'Bruker-Nonius FR591 rotating anode'
_diffrn_radiation_type MoK\a
_diffrn_radiation_wavelength 0.71073
_diffrn_reflns_av_R_equivalents 0.0651
_diffrn_reflns_av_sigmaI/netI 0.0760
_diffrn_reflns_limit_h_max 35
_diffrn_reflns_limit_h_min -35
_diffrn_reflns_limit_k_max 7
_diffrn_reflns_limit_k_min -6
_diffrn_reflns_limit_l_max 14
_diffrn_reflns_limit_l_min -14
_diffrn_reflns_number 17171
_diffrn_reflns_theta_full 27.49
_diffrn_reflns_theta_max 27.49
_diffrn_reflns_theta_min 2.97
_exptl_absorpt_coefficient_mu 0.100
_exptl_absorpt_correction_T_max 0.9970
_exptl_absorpt_correction_T_min 0.9427
_exptl_absorpt_correction_type multi-scan
_exptl_absorpt_process_details 'SADABS V2.10 (Sheldrick, G.M., 2003)'
_exptl_crystal_colour colourless
_exptl_crystal_density_diffrn 1.374
_exptl_crystal_density_method 'not measured'
_exptl_crystal_description blade
_exptl_crystal_F_000 772
_exptl_crystal_size_max 0.60
_exptl_crystal_size_mid 0.20
_exptl_crystal_size_min 0.03
_refine_diff_density_max 0.268
_refine_diff_density_min -0.330
_refine_diff_density_rms 0.064
_refine_ls_extinction_method none
_refine_ls_goodness_of_fit_ref 1.040
_refine_ls_hydrogen_treatment mixed
_refine_ls_matrix_type full
_refine_ls_number_parameters 263
_refine_ls_number_reflns 3958
_refine_ls_number_restraints 0
_refine_ls_restrained_S_all 1.040
_refine_ls_R_factor_all 0.1033
_refine_ls_R_factor_gt 0.0543
_refine_ls_shift/su_max 0.000
_refine_ls_shift/su_mean 0.000
_refine_ls_structure_factor_coef Fsqd
_refine_ls_weighting_details 'calc w=1/[\s^2^(Fo^2^)+(0.0641P)^2^+0.5579P] where P=(Fo^2^+2Fc^2^)/3'
_refine_ls_weighting_scheme calc
_refine_ls_wR_factor_gt 0.1219
_refine_ls_wR_factor_ref 0.1448
_reflns_number_gt 2535
_reflns_number_total 3958
_reflns_threshold_expression >2sigma(I)
_cod_data_source_file eCrystal-409.cif
_cod_data_source_block 2008src0405r
_cod_depositor_comments
;
Citation :
Coles, Simon J. and Hursthouse, Michael B. and Blagden, Nick and 
Berry, David (2008) 
University of Southampton, Crystal Structure Report Archive. 
(doi:10.5258/ecrystals/409)

More at:
http://ecrystals.chem.soton.ac.uk/409/

The following automatic conversions were performed:

'_symmetry_cell_setting' value 'Monoclinic' changed to 'monoclinic'
according to the built-in table from CIF Core dictionary named
'cif_core.dic' version 2.4.1 from 2010-06-29.

Automatic conversion script
Id: cif_fix_values 3392 2015-05-12 13:50:21Z andrius 
;
_cod_original_sg_symbol_H-M P2(1)/c
_cod_database_code 1520267

loop_
_symmetry_equiv_pos_as_xyz
'x, y, z'
'-x, y+1/2, -z+1/2'
'-x, -y, -z'
'x, -y-1/2, z-1/2'

loop_
_atom_site_label
_atom_site_type_symbol
_atom_site_fract_x
_atom_site_fract_y
_atom_site_fract_z
_atom_site_U_iso_or_equiv
_atom_site_adp_type
_atom_site_occupancy
_atom_site_symmetry_multiplicity
_atom_site_calc_flag
_atom_site_refinement_flags
_atom_site_disorder_assembly
_atom_site_disorder_group
H1N H -0.0925(10) 0.179(4) 0.559(2) 0.040(7) Uiso 1 1 d . . .
H2N H -0.0418(9) 0.046(4) 0.558(2) 0.034(7) Uiso 1 1 d . . .
C7 C 0.40084(7) 0.7536(3) 1.20975(18) 0.0206(5) Uani 1 1 d . . .
C8 C 0.40450(8) 0.5680(4) 1.29023(18) 0.0232(5) Uani 1 1 d . . .
H8 H 0.3841 0.4337 1.2800 0.028 Uiso 1 1 calc R . .
C9 C 0.43752(8) 0.5779(4) 1.38433(19) 0.0253(5) Uani 1 1 d . . .
H9 H 0.4392 0.4520 1.4393 0.030 Uiso 1 1 calc R . .
C10 C 0.46822(8) 0.7707(4) 1.39899(19) 0.0262(5) Uani 1 1 d . . .
H10 H 0.4910 0.7769 1.4638 0.031 Uiso 1 1 calc R . .
C11 C 0.46566(8) 0.9537(4) 1.31921(18) 0.0243(5) Uani 1 1 d . . .
H11 H 0.4871 1.0846 1.3283 0.029 Uiso 1 1 calc R . .
C12 C 0.43179(7) 0.9469(4) 1.22549(18) 0.0213(5) Uani 1 1 d . . .
H12 H 0.4297 1.0750 1.1719 0.026 Uiso 1 1 calc R . .
C13 C 0.36426(7) 0.7417(3) 1.11041(18) 0.0198(5) Uani 1 1 d . . .
C14 C 0.32960(7) 0.9169(4) 1.08788(18) 0.0216(5) Uani 1 1 d . . .
H14 H 0.3306 1.0544 1.1355 0.026 Uiso 1 1 calc R . .
F1 F 0.32840(9) 1.1098(4) 1.1619(2) 0.0303(6) Uani 0.50 1 d P A 1
C15 C 0.29387(7) 0.9010(4) 0.99990(19) 0.0231(5) Uani 1 1 d . . .
H15 H 0.2710 1.0253 0.9881 0.028 Uiso 1 1 calc R . .
C16 C 0.29150(7) 0.7014(4) 0.92836(18) 0.0206(5) Uani 1 1 d . . .
C17 C 0.32662(7) 0.5262(4) 0.94628(19) 0.0225(5) Uani 1 1 d . . .
H17 H 0.3265 0.3908 0.8973 0.027 Uiso 1 1 calc R . .
C18 C 0.36150(7) 0.5502(4) 1.03515(19) 0.0216(5) Uani 1 1 d . . .
H18 H 0.3850 0.4284 1.0455 0.026 Uiso 1 1 calc R . .
F1' F 0.39657(8) 0.3774(4) 1.0436(2) 0.0258(6) Uani 0.50 1 d P B 1
C19 C 0.25110(7) 0.6702(4) 0.83471(19) 0.0235(5) Uani 1 1 d . . .
H19 H 0.2611 0.5379 0.7829 0.028 Uiso 1 1 calc R . .
C20 C 0.24284(8) 0.8851(4) 0.7571(2) 0.0309(6) Uani 1 1 d . . .
H20A H 0.2292 1.0135 0.8031 0.046 Uiso 1 1 calc R . .
H20B H 0.2200 0.8449 0.6921 0.046 Uiso 1 1 calc R . .
H20C H 0.2739 0.9356 0.7261 0.046 Uiso 1 1 calc R . .
C21 C 0.20446(8) 0.5921(4) 0.89290(18) 0.0214(5) Uani 1 1 d . . .
O2 O 0.21176(5) 0.4019(3) 0.95834(14) 0.0291(4) Uani 1 1 d . . .
H2 H 0.1866 0.3734 0.9955 0.044 Uiso 1 1 calc R . .
O3 O 0.16547(5) 0.6918(3) 0.88062(14) 0.0301(4) Uani 1 1 d . . .
C1 C -0.07138(7) 0.4993(3) 0.40672(17) 0.0186(5) Uani 1 1 d . . .
C2 C -0.05382(8) 0.6236(4) 0.31246(18) 0.0210(5) Uani 1 1 d . . .
H2 H -0.0244 0.5763 0.2781 0.025 Uiso 1 1 calc R . .
C3 C -0.07955(8) 0.8169(4) 0.26902(19) 0.0240(5) Uani 1 1 d . . .
H3 H -0.0683 0.9028 0.2040 0.029 Uiso 1 1 calc R . .
C4 C -0.12172(8) 0.8822(4) 0.32189(19) 0.0243(5) Uani 1 1 d . . .
H4 H -0.1393 1.0151 0.2920 0.029 Uiso 1 1 calc R . .
C5 C -0.11426(7) 0.5778(4) 0.45388(18) 0.0205(5) Uani 1 1 d . . .
H5 H -0.1267 0.4932 0.5180 0.025 Uiso 1 1 calc R . .
C6 C -0.04241(7) 0.2931(4) 0.45273(18) 0.0193(5) Uani 1 1 d . . .
N1 N -0.13910(6) 0.7665(3) 0.41380(15) 0.0236(4) Uani 1 1 d . . .
N2 N -0.06059(7) 0.1603(3) 0.53735(16) 0.0229(4) Uani 1 1 d . . .
O1 O -0.00199(5) 0.2532(2) 0.41262(12) 0.0234(4) Uani 1 1 d . . .

loop_
_atom_site_aniso_label
_atom_site_aniso_U_11
_atom_site_aniso_U_22
_atom_site_aniso_U_33
_atom_site_aniso_U_23
_atom_site_aniso_U_13
_atom_site_aniso_U_12
C7 0.0169(11) 0.0209(11) 0.0240(12) 0.0006(9) 0.0029(9) 0.0039(8)
C8 0.0220(12) 0.0202(11) 0.0275(12) 0.0001(10) 0.0040(10) 0.0016(9)
C9 0.0292(13) 0.0239(11) 0.0231(12) 0.0030(10) 0.0038(10) 0.0069(10)
C10 0.0245(12) 0.0323(13) 0.0215(11) -0.0048(10) -0.0014(9) 0.0079(10)
C11 0.0224(12) 0.0234(11) 0.0271(13) -0.0031(10) 0.0022(10) 0.0009(9)
C12 0.0198(11) 0.0219(11) 0.0225(11) 0.0020(9) 0.0027(9) 0.0018(9)
C13 0.0176(11) 0.0179(10) 0.0242(12) 0.0043(9) 0.0042(9) -0.0022(8)
C14 0.0238(12) 0.0160(10) 0.0253(12) -0.0028(9) 0.0045(10) -0.0005(9)
F1 0.0340(15) 0.0248(13) 0.0323(15) -0.0052(12) 0.0019(12) 0.0013(11)
C15 0.0179(11) 0.0228(11) 0.0288(12) 0.0067(10) 0.0031(10) 0.0015(9)
C16 0.0172(11) 0.0229(11) 0.0220(11) 0.0052(9) 0.0026(9) -0.0043(9)
C17 0.0228(12) 0.0190(11) 0.0258(12) 0.0009(9) 0.0034(10) -0.0023(9)
C18 0.0165(11) 0.0195(11) 0.0289(12) 0.0037(10) 0.0017(10) 0.0037(8)
F1' 0.0240(13) 0.0188(12) 0.0343(14) 0.0003(11) -0.0016(11) 0.0080(10)
C19 0.0169(11) 0.0258(11) 0.0281(12) 0.0004(10) 0.0042(9) 0.0005(9)
C20 0.0233(12) 0.0388(14) 0.0308(13) 0.0064(11) 0.0029(10) 0.0022(10)
C21 0.0194(12) 0.0223(11) 0.0225(12) -0.0042(10) -0.0008(9) -0.0026(9)
O2 0.0206(8) 0.0288(8) 0.0383(10) 0.0080(7) 0.0078(7) -0.0014(7)
O3 0.0192(8) 0.0316(9) 0.0400(10) 0.0019(8) 0.0054(7) 0.0051(7)
C1 0.0170(11) 0.0187(10) 0.0200(11) -0.0038(9) 0.0000(9) -0.0009(8)
C2 0.0182(11) 0.0233(11) 0.0215(11) -0.0038(9) 0.0030(9) 0.0015(9)
C3 0.0225(12) 0.0284(12) 0.0211(11) 0.0051(10) 0.0014(9) 0.0001(9)
C4 0.0223(12) 0.0234(11) 0.0269(12) 0.0029(10) -0.0019(10) 0.0030(9)
C5 0.0166(11) 0.0231(11) 0.0218(11) -0.0001(9) 0.0007(9) -0.0014(9)
C6 0.0181(11) 0.0205(11) 0.0195(11) -0.0033(9) 0.0023(9) 0.0004(9)
N1 0.0213(10) 0.0232(9) 0.0263(10) -0.0013(8) 0.0029(8) 0.0030(7)
N2 0.0176(10) 0.0234(10) 0.0279(11) 0.0041(9) 0.0050(8) 0.0040(8)
O1 0.0180(8) 0.0246(8) 0.0278(8) 0.0004(7) 0.0048(6) 0.0037(6)

loop_
_atom_type_symbol
_atom_type_description
_atom_type_scat_dispersion_real
_atom_type_scat_dispersion_imag
_atom_type_scat_source
C C 0.0033 0.0016 'International Tables Vol C Tables 4.2.6.8 and 6.1.1.4'
H H 0.0000 0.0000 'International Tables Vol C Tables 4.2.6.8 and 6.1.1.4'
N N 0.0061 0.0033 'International Tables Vol C Tables 4.2.6.8 and 6.1.1.4'
O O 0.0106 0.0060 'International Tables Vol C Tables 4.2.6.8 and 6.1.1.4'
F F 0.0171 0.0103 'International Tables Vol C Tables 4.2.6.8 and 6.1.1.4'

loop_
_geom_angle_atom_site_label_1
_geom_angle_atom_site_label_2
_geom_angle_atom_site_label_3
_geom_angle
_geom_angle_site_symmetry_1
_geom_angle_site_symmetry_3
C12 C7 C8 118.6(2) . .
C12 C7 C13 121.62(18) . .
C8 C7 C13 119.79(18) . .
C9 C8 C7 120.7(2) . .
C8 C9 C10 120.3(2) . .
C11 C10 C9 119.8(2) . .
C10 C11 C12 120.2(2) . .
C11 C12 C7 120.46(19) . .
C18 C13 C14 115.04(19) . .
C18 C13 C7 121.89(18) . .
C14 C13 C7 123.04(18) . .
C15 C14 C13 123.3(2) . .
C14 C15 C16 119.70(19) . .
C17 C16 C15 118.36(19) . .
C17 C16 C19 120.13(19) . .
C15 C16 C19 121.50(19) . .
C18 C17 C16 119.8(2) . .
C17 C18 C13 123.75(19) . .
C20 C19 C16 113.93(18) . .
C20 C19 C21 112.16(18) . .
C16 C19 C21 109.11(17) . .
O3 C21 O2 123.92(19) . .
O3 C21 C19 124.4(2) . .
O2 C21 C19 111.73(18) . .
C5 C1 C2 117.70(19) . .
C5 C1 C6 124.13(18) . .
C2 C1 C6 118.16(17) . .
C3 C2 C1 119.41(19) . .
C4 C3 C2 118.8(2) . .
N1 C4 C3 122.9(2) . .
N1 C5 C1 123.48(19) . .
O1 C6 N2 122.03(19) . .
O1 C6 C1 118.96(18) . .
N2 C6 C1 119.00(18) . .
C5 N1 C4 117.77(18) . .

loop_
_geom_bond_atom_site_label_1
_geom_bond_atom_site_label_2
_geom_bond_distance
_geom_bond_site_symmetry_2
C7 C12 1.394(3) .
C7 C8 1.398(3) .
C7 C13 1.488(3) .
C8 C9 1.380(3) .
C9 C10 1.386(3) .
C10 C11 1.381(3) .
C11 C12 1.391(3) .
C13 C18 1.385(3) .
C13 C14 1.392(3) .
C14 C15 1.380(3) .
C15 C16 1.395(3) .
C16 C17 1.393(3) .
C16 C19 1.521(3) .
C17 C18 1.375(3) .
C19 C20 1.518(3) .
C19 C21 1.531(3) .
C21 O3 1.214(2) .
C21 O2 1.322(3) .
C1 C5 1.387(3) .
C1 C2 1.389(3) .
C1 C6 1.497(3) .
C2 C3 1.385(3) .
C3 C4 1.377(3) .
C4 N1 1.342(3) .
C5 N1 1.339(3) .
C6 O1 1.238(2) .
C6 N2 1.337(3) .
